data_1514085
loop_
_publ_author_name
'Cota, L. G.'
'de la Mora, P.'

_publ_section_title
;
 On the structure of lithium peroxide
;
_journal_coden_ASTM CHBEAM
_journal_name_full 'Chemische Berichte'
_journal_page_first 1429
_journal_page_last 1437
_journal_paper_doi 10.1002/cber.19530861111
_journal_volume 86
_journal_year 1953
_chemical_formula_structural 'Li2 O2'
_chemical_formula_sum 'Li2 O2'
_chemical_name_systematic 'Lithium Peroxide'
_space_group_IT_number 194
_symmetry_Int_Tables_number 194
_symmetry_space_group_name_Hall '-P 6c 2c'
_symmetry_space_group_name_H-M 'P 63/m m c'
_audit_creation_date 2007/04/01
_cell_angle_alpha 90.
_cell_angle_beta 90.
_cell_angle_gamma 120.
_cell_formula_units_Z 2
_cell_length_a 3.1525
_cell_length_b 3.1525
_cell_length_c 3.855
_cell_volume 33.179
_cod_data_source_file 'data_Li2O2melanie050658.cif'
_cod_data_source_block /var/www/cod/tmp/uploads/1395927876.91-D290F29E9218B844.cif
_cod_original_cell_volume 33.18
_cod_database_code 1514085

loop_
_symmetry_equiv_pos_site_id
_symmetry_equiv_pos_as_xyz
1 'x, x-y, -z+1/2'
2 '-x+y, y, -z+1/2'
3 '-y, -x, -z+1/2'
4 '-x+y, -x, -z+1/2'
5 '-y, x-y, -z+1/2'
6 'x, y, -z+1/2'
7 '-x, -x+y, z+1/2'
8 'x-y, -y, z+1/2'
9 'y, x, z+1/2'
10 'x-y, x, z+1/2'
11 'y, -x+y, z+1/2'
12 '-x, -y, z+1/2'
13 '-x, -x+y, -z'
14 'x-y, -y, -z'
15 'y, x, -z'
16 'x-y, x, -z'
17 'y, -x+y, -z'
18 '-x, -y, -z'
19 'x, x-y, z'
20 '-x+y, y, z'
21 '-y, -x, z'
22 '-x+y, -x, z'
23 '-y, x-y, z'
24 'x, y, z'

loop_
_atom_site_label
_atom_site_type_symbol
_atom_site_symmetry_multiplicity
_atom_site_Wyckoff_symbol
_atom_site_fract_x
_atom_site_fract_y
_atom_site_fract_z
_atom_site_occupancy
_atom_site_attached_hydrogens
Li1 Li1+ 4 f 0.3333 0.6667 0.408 1. 0
O1 O1- 4 f 0.3333 0.6667 -0.333 1. 0

loop_
_atom_type_symbol
_atom_type_oxidation_number
Li1+ 1
O1- -1

loop_
_citation_id
_citation_journal_full
_citation_year
_citation_journal_volume
_citation_page_first
_citation_page_last
_citation_journal_id_ASTM
primary 'Chemische Berichte' 1953 86 1429 1437 CHBEAM
2 'Acta Crystallographica, Section B: Structural Science' 2005 61 133 136 ASBSDK
